data_7051290
loop_
_publ_author_name
'Mondry, Anna'
'Starynowicz, Przemys\/law'

_publ_section_title
;
 Structure and optical spectroscopy of holmium(III)
 triethylenetetraaminehexaacetate in single crystal and in solution
;
_journal_issue 8
_journal_name_full 'New Journal of Chemistry'
_journal_page_first 603
_journal_paper_doi 10.1039/b001480j
_journal_volume 24
_journal_year 2000
_chemical_formula_sum 'C21 H48 Ho N13 O15'
_chemical_formula_weight 887.65
_chemical_name_systematic
;
 ?
;
_space_group_IT_number 2
_symmetry_cell_setting triclinic
_symmetry_space_group_name_Hall '-P 1'
_symmetry_space_group_name_H-M 'P -1'
_atom_sites_solution_hydrogens geom
_atom_sites_solution_primary Patterson
_atom_sites_solution_secondary difmap
_audit_creation_method SHELXL-97
_cell_angle_alpha 71.89(3)
_cell_angle_beta 81.55(3)
_cell_angle_gamma 68.90(3)
_cell_formula_units_Z 2
_cell_length_a 9.535(2)
_cell_length_b 12.520(3)
_cell_length_c 17.012(3)
_cell_measurement_reflns_used 25
_cell_measurement_temperature 293(2)
_cell_measurement_theta_max 13.5
_cell_measurement_theta_min 9
_cell_volume 1799.4(8)
_computing_cell_refinement 'Kuma KM4 software (1996)'
_computing_data_collection 'Kuma KM4 software (1996)'
_computing_data_reduction 'Kuma KM4 software (1996)'
_computing_molecular_graphics 'ORTEPII (Johnson, 1976)'
_computing_structure_refinement 'SHELXL-97 (Sheldrick, 1997)'
_computing_structure_solution 'SHELXS (Sheldrick, 1986)'
_diffrn_ambient_temperature 293(2)
_diffrn_measured_fraction_theta_full 0.987
_diffrn_measured_fraction_theta_max 0.987
_diffrn_measurement_device_type 'Kuma KM4'
_diffrn_measurement_method \w/2\q
_diffrn_radiation_monochromator graphite
_diffrn_radiation_source 'fine-focus sealed tube'
_diffrn_radiation_type MoK\a
_diffrn_radiation_wavelength 0.71073
_diffrn_reflns_av_R_equivalents 0.0138
_diffrn_reflns_av_sigmaI/netI 0.0194
_diffrn_reflns_limit_h_max 10
_diffrn_reflns_limit_h_min 0
_diffrn_reflns_limit_k_max 12
_diffrn_reflns_limit_k_min -12
_diffrn_reflns_limit_l_max 18
_diffrn_reflns_limit_l_min -18
_diffrn_reflns_number 5333
_diffrn_reflns_theta_full 23.05
_diffrn_reflns_theta_max 23.
_diffrn_reflns_theta_min 2.
_diffrn_standards_interval_count 100
_diffrn_standards_number 3
_exptl_absorpt_coefficient_mu 2.280
_exptl_crystal_colour yellow
_exptl_crystal_density_diffrn 1.638
_exptl_crystal_density_meas 1.65
_exptl_crystal_density_method 'flotation in CH3Cl/CH3Br'
_exptl_crystal_description parallelepiped
_exptl_crystal_F_000 904
_exptl_crystal_size_max 0.5
_exptl_crystal_size_mid 0.4
_exptl_crystal_size_min 0.3
_refine_diff_density_max 2.289
_refine_diff_density_min -1.556
_refine_diff_density_rms 0.121
_refine_ls_extinction_method none
_refine_ls_goodness_of_fit_ref 5.609
_refine_ls_hydrogen_treatment mixed
_refine_ls_matrix_type full
_refine_ls_number_parameters 451
_refine_ls_number_reflns 4975
_refine_ls_number_restraints 0
_refine_ls_restrained_S_all 5.609
_refine_ls_R_factor_all 0.0388
_refine_ls_R_factor_gt 0.0351
_refine_ls_shift/su_max 0.001
_refine_ls_shift/su_mean 0.000
_refine_ls_structure_factor_coef Fsqd
_refine_ls_weighting_details 'w=1/[\s^2^(Fo^2^)+(0.0000P)^2^+0.0000P] where P=(Fo^2^+2Fc^2^)/3'
_refine_ls_weighting_scheme calc
_refine_ls_wR_factor_gt 0.1021
_refine_ls_wR_factor_ref 0.1022
_reflns_number_gt 4960
_reflns_number_total 5332
_reflns_threshold_expression >2sigma(I)
_cod_data_source_file b001480j.txt
_cod_data_source_block anka4
_cod_depositor_comments
;
The following automatic conversions were performed:

'_refine_ls_weighting_scheme' value 'calc
w=1/[\s^2^(Fo^2^)+(0.0000P)^2^+0.0000P] where P=(Fo^2^+2Fc^2^)/3' was
changed to 'calc'. New tag '_refine_ls_weighting_details' was
created. The value of the new tag was set to
'w=1/[\s^2^(Fo^2^)+(0.0000P)^2^+0.0000P] where P=(Fo^2^+2Fc^2^)/3'.

Automatic conversion script
Id: cif_fix_values 3143 2015-03-26 13:38:13Z robertas 
;
_cod_original_cell_volume 1799.4(7)
_cod_database_code 7051290

loop_
_symmetry_equiv_pos_as_xyz
'x, y, z'
'-x, -y, -z'

loop_
_atom_site_label
_atom_site_type_symbol
_atom_site_fract_x
_atom_site_fract_y
_atom_site_fract_z
_atom_site_U_iso_or_equiv
_atom_site_adp_type
_atom_site_occupancy
_atom_site_calc_flag
_atom_site_refinement_flags
_atom_site_disorder_assembly
_atom_site_disorder_group
Ho Ho 0.21269(4) 0.30125(3) 0.25427(2) 0.02301(13) Uani 1 d . . .
O1 O 0.1433(6) 0.5079(4) 0.2284(3) 0.0322(13) Uani 1 d . . .
O2 O 0.1042(9) 0.6918(5) 0.1470(4) 0.074(3) Uani 1 d . . .
O3 O 0.0743(6) 0.3485(5) 0.1330(3) 0.0338(13) Uani 1 d . . .
O4 O 0.1010(7) 0.3113(5) 0.0109(3) 0.0468(16) Uani 1 d . . .
O5 O 0.2134(6) 0.3266(5) 0.3839(3) 0.0330(13) Uani 1 d . . .
O6 O 0.2760(8) 0.4110(6) 0.4638(4) 0.064(2) Uani 1 d . . .
O7 O 0.3308(7) 0.1549(5) 0.1880(3) 0.0393(15) Uani 1 d . . .
O8 O 0.4668(8) -0.0208(6) 0.1713(4) 0.064(2) Uani 1 d . . .
O9 O -0.0411(6) 0.3731(4) 0.2911(3) 0.0316(13) Uani 1 d . . .
O10 O -0.2240(7) 0.3749(5) 0.3868(4) 0.0489(17) Uani 1 d . . .
O11 O -0.0854(7) -0.0196(5) 0.3822(4) 0.0468(16) Uani 1 d . . .
O12 O -0.1198(8) 0.0176(6) 0.2482(4) 0.0568(19) Uani 1 d . . .
OW1 O 0.3088(9) 0.0661(7) 0.0289(5) 0.079(2) Uani 1 d . . .
OW2 O 0.5039(16) 0.2717(9) 0.5887(9) 0.205(7) Uani 1 d . . .
OW3 O -0.2806(14) 0.3507(10) 0.5521(8) 0.159(5) Uani 1 d . . .
N1 N 0.3215(7) 0.4052(6) 0.1121(4) 0.0305(16) Uani 1 d . . .
N2 N 0.4527(7) 0.3435(6) 0.2741(4) 0.0323(16) Uani 1 d . . .
N3 N 0.4164(7) 0.1039(6) 0.3435(4) 0.0304(16) Uani 1 d . . .
N4 N 0.0947(7) 0.1386(5) 0.3415(4) 0.0256(15) Uani 1 d . . .
N21 N -0.2255(10) 0.0258(8) 0.0986(5) 0.072(3) Uani 1 d . . .
H21A H -0.2716 -0.0096 0.0810 0.086 Uiso 1 calc R . .
H21B H -0.2134 0.0087 0.1507 0.086 Uiso 1 calc R . .
N22 N -0.1041(10) 0.1615(7) 0.0741(5) 0.065(3) Uani 1 d . . .
H22A H -0.0710 0.2149 0.0401 0.078 Uiso 1 calc R . .
H22B H -0.0925 0.1438 0.1264 0.078 Uiso 1 calc R . .
N23 N -0.1929(12) 0.1307(7) -0.0332(5) 0.081(3) Uani 1 d . . .
H23A H -0.2392 0.0947 -0.0499 0.097 Uiso 1 calc R . .
H23B H -0.1594 0.1830 -0.0684 0.097 Uiso 1 calc R . .
N31 N 0.6500(10) 0.6167(7) 0.2663(5) 0.062(2) Uani 1 d . . .
H31A H 0.6899 0.5450 0.2966 0.074 Uiso 1 calc R . .
H31B H 0.5781 0.6671 0.2864 0.074 Uiso 1 calc R . .
N32 N 0.8068(8) 0.5749(6) 0.1578(4) 0.048(2) Uani 1 d . . .
H32A H 0.8481 0.5029 0.1871 0.058 Uiso 1 calc R . .
H32B H 0.8373 0.5979 0.1073 0.058 Uiso 1 calc R . .
N33 N 0.6309(11) 0.7605(7) 0.1437(5) 0.084(3) Uani 1 d . . .
H33A H 0.6592 0.7831 0.0927 0.101 Uiso 1 calc R . .
H33B H 0.5591 0.8094 0.1651 0.101 Uiso 1 calc R . .
N41 N -0.1417(9) 0.7598(7) 0.4190(5) 0.057(2) Uani 1 d . . .
H41A H -0.1531 0.8342 0.4083 0.069 Uiso 1 calc R . .
H41B H -0.1697 0.7225 0.4668 0.069 Uiso 1 calc R . .
N42 N -0.0685(10) 0.5883(7) 0.3796(6) 0.067(3) Uani 1 d . . .
H42A H -0.0996 0.5526 0.4271 0.080 Uiso 1 calc R . .
H42B H -0.0292 0.5501 0.3432 0.080 Uiso 1 calc R . .
N43 N -0.0387(11) 0.7607(7) 0.2897(5) 0.072(3) Uani 1 d . . .
H43A H -0.0505 0.8351 0.2792 0.086 Uiso 1 calc R . .
H43B H 0.0009 0.7240 0.2524 0.086 Uiso 1 calc R . .
C1 C 0.1572(10) 0.5816(8) 0.1605(5) 0.040(2) Uani 1 d . . .
C2 C 0.2407(10) 0.5347(7) 0.0894(5) 0.037(2) Uani 1 d . . .
H2A H 0.1695 0.5539 0.0477 0.044 Uiso 1 calc R . .
H2B H 0.3125 0.5755 0.0648 0.044 Uiso 1 calc R . .
C3 C 0.1445(10) 0.3380(7) 0.0658(5) 0.033(2) Uani 1 d . . .
C4 C 0.2942(9) 0.3548(7) 0.0498(5) 0.036(2) Uani 1 d . . .
H4A H 0.3724 0.2787 0.0518 0.043 Uiso 1 calc R . .
H4B H 0.2983 0.4082 -0.0051 0.043 Uiso 1 calc R . .
C5 C 0.4831(9) 0.3788(8) 0.1215(5) 0.038(2) Uani 1 d . . .
H5A H 0.5243 0.4219 0.0714 0.046 Uiso 1 calc R . .
H5B H 0.5359 0.2942 0.1292 0.046 Uiso 1 calc R . .
C6 C 0.5086(10) 0.4136(8) 0.1946(5) 0.041(2) Uani 1 d . . .
H6A H 0.6151 0.3986 0.1975 0.049 Uiso 1 calc R . .
H6B H 0.4560 0.4981 0.1871 0.049 Uiso 1 calc R . .
C7 C 0.2912(10) 0.3813(7) 0.3996(5) 0.038(2) Uani 1 d . . .
C8 C 0.4098(10) 0.4117(7) 0.3370(5) 0.038(2) Uani 1 d . . .
H8A H 0.3733 0.4963 0.3088 0.046 Uiso 1 calc R . .
H8B H 0.4989 0.3960 0.3658 0.046 Uiso 1 calc R . .
C9 C 0.5765(9) 0.2301(7) 0.3043(5) 0.041(2) Uani 1 d . . .
H9A H 0.6553 0.2467 0.3234 0.050 Uiso 1 calc R . .
H9B H 0.6186 0.1958 0.2586 0.050 Uiso 1 calc R . .
C10 C 0.5274(9) 0.1414(7) 0.3727(5) 0.039(2) Uani 1 d . . .
H10A H 0.4818 0.1761 0.4178 0.046 Uiso 1 calc R . .
H10B H 0.6143 0.0721 0.3933 0.046 Uiso 1 calc R . .
C11 C 0.4268(10) 0.0509(7) 0.2124(5) 0.037(2) Uani 1 d . . .
C12 C 0.4981(10) 0.0182(7) 0.2947(5) 0.039(2) Uani 1 d . . .
H12A H 0.4989 -0.0611 0.3266 0.047 Uiso 1 calc R . .
H12B H 0.6016 0.0164 0.2844 0.047 Uiso 1 calc R . .
C13 C 0.3332(9) 0.0477(7) 0.4141(5) 0.035(2) Uani 1 d . . .
H13A H 0.2933 0.0991 0.4504 0.042 Uiso 1 calc R . .
H13B H 0.4016 -0.0273 0.4453 0.042 Uiso 1 calc R . .
C14 C 0.2053(9) 0.0252(7) 0.3866(5) 0.037(2) Uani 1 d . . .
H14A H 0.2448 -0.0270 0.3509 0.044 Uiso 1 calc R . .
H14B H 0.1556 -0.0144 0.4347 0.044 Uiso 1 calc R . .
C15 C -0.1004(9) 0.3242(7) 0.3556(5) 0.0281(18) Uani 1 d . . .
C16 C -0.0199(9) 0.1971(7) 0.3975(5) 0.0306(19) Uani 1 d . . .
H16A H 0.0286 0.1922 0.4454 0.037 Uiso 1 calc R . .
H16B H -0.0919 0.1552 0.4167 0.037 Uiso 1 calc R . .
C17 C -0.0680(10) 0.0298(7) 0.3095(6) 0.039(2) Uani 1 d . . .
C18 C 0.0180(9) 0.1197(7) 0.2795(5) 0.033(2) Uani 1 d . . .
H18A H 0.0934 0.0944 0.2380 0.040 Uiso 1 calc R . .
H18B H -0.0526 0.1963 0.2519 0.040 Uiso 1 calc R . .
C20 C -0.1734(12) 0.1059(8) 0.0458(6) 0.053(3) Uani 1 d . . .
C30 C 0.6987(11) 0.6489(8) 0.1898(6) 0.046(2) Uani 1 d . . .
C40 C -0.0812(11) 0.7030(8) 0.3625(6) 0.047(2) Uani 1 d . . .

loop_
_atom_site_aniso_label
_atom_site_aniso_U_11
_atom_site_aniso_U_22
_atom_site_aniso_U_33
_atom_site_aniso_U_23
_atom_site_aniso_U_13
_atom_site_aniso_U_12
Ho 0.0274(2) 0.0205(2) 0.0208(2) -0.00400(16) -0.00110(16) -0.00902(17)
O1 0.048(4) 0.022(3) 0.027(3) -0.004(3) 0.006(3) -0.017(3)
O2 0.132(7) 0.020(4) 0.048(4) -0.005(3) 0.025(4) -0.016(4)
O3 0.037(3) 0.034(3) 0.026(3) -0.003(3) -0.006(3) -0.010(3)
O4 0.064(4) 0.054(4) 0.033(4) -0.013(3) -0.007(3) -0.029(4)
O5 0.044(4) 0.033(3) 0.024(3) -0.005(3) -0.001(3) -0.017(3)
O6 0.100(6) 0.089(6) 0.036(4) -0.035(4) 0.013(4) -0.061(5)
O7 0.050(4) 0.027(3) 0.030(3) -0.010(3) -0.010(3) 0.005(3)
O8 0.082(5) 0.041(4) 0.067(5) -0.040(4) -0.017(4) 0.009(4)
O9 0.033(3) 0.026(3) 0.030(3) -0.002(3) 0.003(3) -0.010(3)
O10 0.043(4) 0.040(4) 0.053(4) -0.012(3) 0.012(3) -0.008(3)
O11 0.066(5) 0.041(4) 0.042(4) -0.006(3) 0.000(3) -0.032(3)
O12 0.073(5) 0.056(4) 0.061(5) -0.019(4) -0.016(4) -0.037(4)
OW1 0.102(7) 0.074(5) 0.072(5) -0.034(4) -0.023(5) -0.025(5)
OW2 0.228(16) 0.080(8) 0.300(18) -0.054(10) -0.133(14) 0.005(9)
OW3 0.186(13) 0.153(11) 0.167(12) -0.075(9) 0.040(10) -0.084(10)
N1 0.037(4) 0.030(4) 0.026(4) -0.011(3) 0.003(3) -0.012(3)
N2 0.036(4) 0.033(4) 0.030(4) -0.006(3) -0.001(3) -0.017(3)
N3 0.029(4) 0.031(4) 0.027(4) -0.007(3) -0.011(3) -0.002(3)
N4 0.033(4) 0.024(4) 0.022(3) -0.004(3) -0.003(3) -0.014(3)
N21 0.101(8) 0.090(7) 0.048(5) -0.003(5) -0.003(5) -0.074(7)
N22 0.085(7) 0.055(6) 0.066(6) -0.009(5) -0.012(5) -0.040(5)
N23 0.147(10) 0.063(6) 0.043(6) 0.003(5) -0.015(6) -0.058(7)
N31 0.082(7) 0.042(5) 0.048(5) -0.013(4) 0.011(5) -0.010(5)
N32 0.051(5) 0.039(5) 0.036(4) -0.005(4) -0.001(4) 0.002(4)
N33 0.130(9) 0.031(5) 0.054(6) -0.007(4) 0.004(6) 0.008(5)
N41 0.098(7) 0.039(5) 0.044(5) -0.017(4) 0.017(5) -0.036(5)
N42 0.090(7) 0.036(5) 0.080(7) -0.023(5) 0.002(6) -0.024(5)
N43 0.126(9) 0.046(5) 0.049(5) -0.029(4) 0.025(6) -0.033(6)
C1 0.052(6) 0.034(5) 0.033(5) -0.010(4) 0.006(4) -0.016(5)
C2 0.047(6) 0.032(5) 0.028(5) -0.003(4) 0.000(4) -0.016(4)
C3 0.044(5) 0.026(5) 0.023(5) 0.002(4) -0.008(4) -0.008(4)
C4 0.048(6) 0.039(5) 0.023(4) -0.010(4) 0.006(4) -0.018(4)
C5 0.041(5) 0.045(5) 0.033(5) -0.013(4) 0.010(4) -0.021(4)
C6 0.040(5) 0.051(6) 0.038(5) -0.009(4) 0.007(4) -0.030(5)
C7 0.050(6) 0.034(5) 0.034(5) -0.005(4) -0.007(4) -0.020(5)
C8 0.047(6) 0.041(5) 0.036(5) -0.013(4) -0.001(4) -0.024(5)
C9 0.035(5) 0.042(5) 0.046(6) -0.010(4) -0.008(4) -0.012(4)
C10 0.030(5) 0.039(5) 0.044(5) -0.008(4) -0.010(4) -0.008(4)
C11 0.035(5) 0.033(5) 0.039(5) -0.010(4) 0.003(4) -0.007(4)
C12 0.037(5) 0.032(5) 0.041(5) -0.008(4) -0.009(4) -0.003(4)
C13 0.038(5) 0.032(5) 0.029(5) 0.003(4) -0.009(4) -0.012(4)
C14 0.044(5) 0.028(5) 0.034(5) -0.003(4) -0.005(4) -0.011(4)
C15 0.030(5) 0.029(5) 0.032(5) -0.013(4) -0.001(4) -0.014(4)
C16 0.038(5) 0.034(5) 0.025(4) -0.008(4) -0.002(4) -0.019(4)
C17 0.038(5) 0.031(5) 0.056(6) -0.018(5) -0.007(5) -0.013(4)
C18 0.041(5) 0.036(5) 0.030(5) -0.013(4) -0.001(4) -0.019(4)
C20 0.066(7) 0.041(6) 0.047(6) -0.004(5) 0.000(5) -0.022(5)
C30 0.067(7) 0.037(6) 0.034(5) -0.006(4) -0.006(5) -0.018(5)
C40 0.058(7) 0.034(6) 0.056(7) -0.019(5) -0.004(5) -0.017(5)

loop_
_atom_type_symbol
_atom_type_description
_atom_type_scat_dispersion_real
_atom_type_scat_dispersion_imag
_atom_type_scat_source
C C 0.0033 0.0016 'International Tables Vol C Tables 4.2.6.8 and 6.1.1.4'
H H 0.0000 0.0000 'International Tables Vol C Tables 4.2.6.8 and 6.1.1.4'
N N 0.0061 0.0033 'International Tables Vol C Tables 4.2.6.8 and 6.1.1.4'
O O 0.0106 0.0060 'International Tables Vol C Tables 4.2.6.8 and 6.1.1.4'
Ho Ho -0.2175 4.6783 'International Tables Vol C Tables 4.2.6.8 and 6.1.1.4'

loop_
_geom_angle_atom_site_label_1
_geom_angle_atom_site_label_2
_geom_angle_atom_site_label_3
_geom_angle
_geom_angle_site_symmetry_1
_geom_angle_site_symmetry_3
_geom_angle_publ_flag
O7 Ho O9 127.8(2) . . yes
O7 Ho O5 137.28(19) . . yes
O9 Ho O5 76.41(19) . . yes
O7 Ho O1 139.81(18) . . yes
O9 Ho O1 72.22(18) . . yes
O5 Ho O1 76.25(18) . . yes
O7 Ho O3 72.09(19) . . yes
O9 Ho O3 72.97(19) . . yes
O5 Ho O3 147.79(19) . . yes
O1 Ho O3 85.07(19) . . yes
O7 Ho N2 97.3(2) . . yes
O9 Ho N2 134.9(2) . . yes
O5 Ho N2 67.49(19) . . yes
O1 Ho N2 73.6(2) . . yes
O3 Ho N2 131.74(19) . . yes
O7 Ho N1 73.6(2) . . yes
O9 Ho N1 120.76(19) . . yes
O5 Ho N1 128.53(19) . . yes
O1 Ho N1 66.53(18) . . yes
O3 Ho N1 63.11(19) . . yes
N2 Ho N1 68.7(2) . . yes
O7 Ho N4 80.4(2) . . yes
O9 Ho N4 64.58(18) . . yes
O5 Ho N4 81.79(18) . . yes
O1 Ho N4 134.96(19) . . yes
O3 Ho N4 93.81(18) . . yes
N2 Ho N4 131.71(19) . . yes
N1 Ho N4 149.42(19) . . yes
O7 Ho N3 64.76(18) . . yes
O9 Ho N3 125.21(19) . . yes
O5 Ho N3 72.55(19) . . yes
O1 Ho N3 137.71(19) . . yes
O3 Ho N3 134.84(18) . . yes
N2 Ho N3 68.5(2) . . yes
N1 Ho N3 113.9(2) . . yes
N4 Ho N3 67.2(2) . . yes
C1 O1 Ho 126.7(5) . . no
C3 O3 Ho 119.5(5) . . no
C7 O5 Ho 123.4(5) . . no
C11 O7 Ho 131.6(5) . . no
C15 O9 Ho 123.7(5) . . no
C2 N1 C5 111.0(6) . . no
C2 N1 C4 109.0(6) . . no
C5 N1 C4 112.8(6) . . no
C2 N1 Ho 110.1(4) . . no
C5 N1 Ho 107.5(5) . . no
C4 N1 Ho 106.3(4) . . no
C9 N2 C8 109.9(6) . . no
C9 N2 C6 107.5(6) . . no
C8 N2 C6 110.3(6) . . no
C9 N2 Ho 110.3(5) . . no
C8 N2 Ho 106.5(5) . . no
C6 N2 Ho 112.3(5) . . no
C13 N3 C12 109.7(6) . . no
C13 N3 C10 110.7(6) . . no
C12 N3 C10 109.1(6) . . no
C13 N3 Ho 106.8(4) . . no
C12 N3 Ho 112.4(4) . . no
C10 N3 Ho 108.1(5) . . no
C16 N4 C14 112.7(6) . . no
C16 N4 C18 109.2(6) . . no
C14 N4 C18 111.2(6) . . no
C16 N4 Ho 104.8(4) . . no
C14 N4 Ho 114.4(5) . . no
C18 N4 Ho 104.0(4) . . no
O2 C1 O1 124.7(8) . . no
O2 C1 C2 116.8(7) . . no
O1 C1 C2 118.5(7) . . no
N1 C2 C1 114.5(7) . . no
O4 C3 O3 125.2(8) . . no
O4 C3 C4 116.2(7) . . no
O3 C3 C4 118.5(7) . . no
N1 C4 C3 110.8(7) . . no
N1 C5 C6 111.6(7) . . no
N2 C6 C5 110.6(7) . . no
O6 C7 O5 124.0(8) . . no
O6 C7 C8 117.0(8) . . no
O5 C7 C8 119.0(7) . . no
N2 C8 C7 113.6(7) . . no
N2 C9 C10 113.1(7) . . no
C9 C10 N3 110.9(7) . . no
O8 C11 O7 122.9(8) . . no
O8 C11 C12 119.5(8) . . no
O7 C11 C12 117.5(7) . . no
N3 C12 C11 112.2(6) . . no
N3 C13 C14 111.9(6) . . no
N4 C14 C13 110.9(6) . . no
O9 C15 O10 124.2(8) . . no
O9 C15 C16 117.8(7) . . no
O10 C15 C16 118.0(7) . . no
N4 C16 C15 111.8(6) . . no
O11 C17 O12 125.9(8) . . no
O11 C17 C18 122.9(8) . . no
O12 C17 C18 111.2(8) . . no
N4 C18 C17 118.5(7) . . no
N23 C20 N21 119.1(10) . . no
N23 C20 N22 121.6(9) . . no
N21 C20 N22 119.3(9) . . no
N32 C30 N31 121.4(9) . . no
N32 C30 N33 120.3(9) . . no
N31 C30 N33 118.3(9) . . no
N41 C40 N43 119.6(8) . . no
N41 C40 N42 119.1(9) . . no
N43 C40 N42 121.3(9) . . no

loop_
_geom_bond_atom_site_label_1
_geom_bond_atom_site_label_2
_geom_bond_distance
_geom_bond_site_symmetry_2
_geom_bond_publ_flag
Ho O7 2.307(5) . yes
Ho O9 2.323(5) . yes
Ho O5 2.326(5) . yes
Ho O1 2.340(5) . yes
Ho O3 2.415(5) . yes
Ho N2 2.615(6) . yes
Ho N1 2.626(6) . yes
Ho N4 2.627(6) . yes
Ho N3 2.695(6) . yes
O1 C1 1.257(9) . no
O2 C1 1.244(10) . no
O3 C3 1.256(9) . no
O4 C3 1.251(9) . no
O5 C7 1.275(9) . no
O6 C7 1.233(10) . no
O7 C11 1.274(9) . no
O8 C11 1.226(9) . no
O9 C15 1.244(9) . no
O10 C15 1.249(9) . no
O11 C17 1.216(10) . no
O12 C17 1.287(10) . no
N1 C2 1.473(9) . no
N1 C5 1.477(10) . no
N1 C4 1.485(9) . no
N2 C9 1.480(10) . no
N2 C8 1.495(9) . no
N2 C6 1.506(10) . no
N3 C13 1.471(10) . no
N3 C12 1.486(10) . no
N3 C10 1.499(10) . no
N4 C16 1.479(9) . no
N4 C14 1.483(9) . no
N4 C18 1.487(9) . no
N21 C20 1.314(11) . no
N22 C20 1.337(12) . no
N23 C20 1.308(12) . no
N31 C30 1.305(11) . no
N32 C30 1.295(11) . no
N33 C30 1.343(11) . no
N41 C40 1.315(11) . no
N42 C40 1.337(11) . no
N43 C40 1.315(11) . no
C1 C2 1.505(11) . no
C3 C4 1.490(11) . no
C5 C6 1.515(11) . no
C7 C8 1.504(11) . no
C9 C10 1.489(11) . no
C11 C12 1.521(11) . no
C13 C14 1.511(11) . no
C15 C16 1.485(10) . no
C17 C18 1.544(11) . no
